data_9010471
loop_
_publ_author_name
'Nestola, F.'
'Ballaran, T. B.'
'Liebske, C.'
'Thompson, R.'
'Downs, R. T.'

_publ_section_title
;
 The effect of the hedenbergitic substitution on the compressibility
 of jadeite
 Sample: Jd100Hd0, P = 3.14 GPa
;
_journal_name_full 'American Mineralogist'
_journal_page_first 1005
_journal_page_last 1013
_journal_paper_doi 10.2138/am.2008.2773
_journal_volume 93
_journal_year 2008
_chemical_compound_source Synthetic
_chemical_formula_sum 'Al Na O6 Si2'
_chemical_name_mineral Jadeite
_space_group_IT_number 15
_symmetry_space_group_name_Hall '-C 2yc'
_symmetry_space_group_name_H-M 'C 1 2/c 1'
_cell_angle_alpha 90
_cell_angle_beta 107.345
_cell_angle_gamma 90
_cell_length_a 9.3488
_cell_length_b 8.5013
_cell_length_c 5.1856
_cell_formula_units_Z 4
_cell_volume 393.395
_database_code_amcsd 0004603
_diffrn_ambient_pressure 3.14e+06
_exptl_crystal_density_diffrn 3.413
_cod_original_formula_sum 'Na Al Si2 O6'
_cod_database_code 9010471

loop_
_space_group_symop_operation_xyz
x,y,z
1/2+x,1/2+y,z
x,-y,1/2+z
1/2+x,1/2-y,1/2+z
-x,y,1/2-z
1/2-x,1/2+y,1/2-z
-x,-y,-z
1/2-x,1/2-y,-z

loop_
_atom_site_label
_atom_site_fract_x
_atom_site_fract_y
_atom_site_fract_z
_atom_site_U_iso_or_equiv
NaM2 0.00000 0.30190 0.25000 0.01100
AlM1 0.00000 0.90760 0.25000 0.00590
SiT 0.29050 0.09410 0.22880 0.00500
O1 0.10900 0.07820 0.12910 0.00600
O2 0.36030 0.26520 0.29760 0.00700
O3 0.35550 0.00990 1.00520 0.00800

loop_
_cod_related_entry_id
_cod_related_entry_database
_cod_related_entry_code
1 AMCSD 0004603
